data_2003108
loop_
_publ_author_name
'Bagautdinov, B.'
'Luedecke, J.'
'Schneider, M.'
'van Smaalen, S.'

_publ_section_title
;
 Disorder in the Crystal Structure of Cs~2~HgCl~4~ Studied by the
 Maximum Entropy Method
;
_journal_issue 5
_journal_name_full 'Acta Crystallographica Section B'
_journal_page_first 626
_journal_page_last 634
_journal_paper_doi 10.1107/S010876819800233X
_journal_volume 54
_journal_year 1998
_chemical_formula_moiety 'Cs2 Cl4 Hg1'
_chemical_formula_sum 'Cl4 Cs2 Hg'
_chemical_formula_weight 608.2
_space_group_IT_number 62
_symmetry_cell_setting orthorhombic
_symmetry_space_group_name_Hall '-P 2ac 2n'
_symmetry_space_group_name_H-M 'P n m a'
_atom_type_scat_source IntTabC
_cell_angle_alpha 90
_cell_angle_beta 90
_cell_angle_gamma 90
_cell_formula_units_Z 4
_cell_length_a 9.8136(9)
_cell_length_b 7.6018(6)
_cell_length_c 13.4201(9)
_cell_measurement_reflns_used 25
_cell_measurement_temperature 295
_cell_measurement_theta_max 21.9
_cell_measurement_theta_min 19.25
_cell_volume 1001.15(14)
_diffrn_measurement_device 'Nonius-Mach 3-CAD4'
_diffrn_measurement_method \w-2\q
_diffrn_radiation_type MoK\a
_diffrn_radiation_wavelength 0.71073
_diffrn_reflns_av_R_equivalents 0.0176
_diffrn_reflns_limit_h_max 13
_diffrn_reflns_limit_h_min -13
_diffrn_reflns_limit_k_max 10
_diffrn_reflns_limit_k_min -10
_diffrn_reflns_limit_l_max 18
_diffrn_reflns_limit_l_min 0
_diffrn_reflns_number 7455
_diffrn_reflns_theta_max 30
_diffrn_standards_decay_% 1.42
_diffrn_standards_interval_time 60
_diffrn_standards_number 3
_exptl_absorpt_coefficient_mu 23.522
_exptl_absorpt_correction_T_max 0.2520
_exptl_absorpt_correction_T_min 0.1324
_exptl_absorpt_correction_type '\y scans (Herrendorf, 1992)'
_exptl_crystal_colour colourless
_exptl_crystal_density_diffrn 4.04
_exptl_crystal_description bar
_exptl_crystal_size_max 0.3
_exptl_crystal_size_mid 0.2
_exptl_crystal_size_min 0.1
_refine_diff_density_max 0.82
_refine_ls_extinction_coef 0.019(4)
_refine_ls_extinction_method 'isotropic (type I; Becker & Coppens, 1974)'
_refine_ls_goodness_of_fit_obs 1.93
_refine_ls_number_parameters 41
_refine_ls_number_reflns 1046
_refine_ls_R_factor_obs 0.032
_refine_ls_shift/esd_max 0.0004
_refine_ls_structure_factor_coef F
_refine_ls_weighting_details 'w = 1/\s^2^'
_refine_ls_weighting_scheme calc
_refine_ls_wR_factor_obs 0.031
_reflns_number_observed 1046
_reflns_number_total 1565
_reflns_observed_criterion I>3\s(I)
_cod_data_source_file se0229.cif
_cod_data_source_block I
_cod_depositor_comments
;
The following automatic conversions were performed:

'_refine_ls_weighting_scheme' value '1/\s^2^' was changed to 'calc'.
New tag '_refine_ls_weighting_details' was created. The value of the
new tag was set to 'w = 1/\s^2^'.

Automatic conversion script
Id: cif_fix_values 3143 2015-03-26 13:38:13Z robertas 
;
_cod_original_cell_volume 1001.15(X)
_cod_original_formula_sum 'Cs2 Cl4 Hg1'
_cod_database_code 2003108

loop_
_symmetry_equiv_pos_as_xyz
x,y,z
-x,-y,-z
1/2+x,y,1/2-z
-1/2-x,-y,-1/2+z
x,1/2-y,z
-x,-1/2+y,-z
1/2-x,1/2+y,1/2+z
-1/2+x,-1/2-y,-1/2-z

loop_
_atom_site_aniso_label
_atom_site_aniso_U_11
_atom_site_aniso_U_22
_atom_site_aniso_U_33
_atom_site_aniso_U_12
_atom_site_aniso_U_13
_atom_site_aniso_U_23
Cs(1) 0.0373(5) 0.0761(8) 0.1361(11) ? 0.0056(6) ?
Cs(2) 0.0358(5) 0.0701(6) 0.0413(4) ? -0.0013(4) ?
Hg 0.0383(3) 0.0517(3) 0.0433(3) ? 0.0021(2) ?
Cl(1) 0.035(2) 0.180(6) 0.085(3) ? 0.011(2) ?
Cl(2) 0.045(2) 0.155(5) 0.044(4) ? 0.0105(16) ?
Cl(3) 0.069(2) 0.078(4) 0.176(4) -0.0164(18) -0.040(2) 0.072(3)

loop_
_atom_site_label
_atom_site_fract_x
_atom_site_fract_y
_atom_site_fract_z
_atom_site_U_iso_or_equiv
Cs(1) 0.622390(10) 0.25 0.59422(11) 0.0832(5)
Cs(2) -0.01443(9) 0.25 0.32028(6) 0.0491(3)
Hg 0.21516(5) 0.25 0.57634(4) 0.0444(2)
Cl(1) -0.0290(5) 0.25 0.5850(4) 0.100(2)
Cl(2) 0.3233(4) 0.25 0.4101(3) 0.0812(19)
Cl(3) 0.31712(6) -0.0072(5) 0.65830(3) 0.1077(17)

loop_
_geom_bond_atom_site_label_1
_geom_bond_atom_site_label_2
_geom_bond_site_symmetry_2
_geom_bond_distance
_geom_bond_publ_flag
Cs(1) Cl(1) 1_655 3.423(5) no
Cs(1) Cl(1) 3_556 4.554(5) no
Cs(1) Cl(2) 1_555 3.837(4) no
Cs(1) Cl(2) 2_656 3.8390(10) no
Cs(1) Cl(2) 2_666 3.8390(10) no
Cs(1) Cl(3) 1_555 3.679(4) no
Cs(1) Cl(3) 2_656 3.904(5) no
Cs(1) Cl(3) 3_556 4.302(4) no
Cs(1) Cl(3) 8_667 4.302(4) no
Cs(1) Cl(3) 6_656 3.904(5) no
Cs(1) Cl(3) 5_555 3.679(4) no
Cs(2) Cl(1) 1_555 3.556(5) no
Cs(2) Cl(1) 2_556 4.030(2) no
Cs(2) Cl(1) 2_566 4.030(2) no
Cs(2) Cl(2) 1_555 3.527(4) no
Cs(2) Cl(2) 3_455 3.478(4) no
Cs(2) Cl(3) 2_556 3.509(4) no
Cs(2) Cl(3) 4_655 3.447(4) no
Cs(2) Cl(3) 7_554 3.447(4) no
Cs(2) Cl(3) 6_565 3.509(4) no
